data_1504219
loop_
_publ_author_name
'Tietze, Lutz F.'
'T\"olle, Nina'
'Kratzert, Daniel'
'Stalke, Dietmar'

_publ_section_title
;
 Efficient formal total synthesis of the erythrina alkaloid
 (+)-erysotramidine, using a domino process.
;
_journal_issue 22
_journal_name_full 'Organic letters'
_journal_page_first 5230
_journal_page_last 5233
_journal_paper_doi 10.1021/ol901980u
_journal_volume 11
_journal_year 2009
_chemical_absolute_configuration ad
_chemical_formula_sum 'C26 H33 N O3 Si'
_chemical_formula_weight 435.62
_chemical_name_systematic
; 
 ? 
;
_space_group_IT_number 1
_symmetry_cell_setting triclinic
_symmetry_space_group_name_Hall 'P 1'
_symmetry_space_group_name_H-M 'P 1'
_atom_sites_solution_hydrogens geom
_atom_sites_solution_primary direct
_atom_sites_solution_secondary difmap
_audit_creation_method SHELXL-97
_cell_angle_alpha 96.932(6)
_cell_angle_beta 103.456(6)
_cell_angle_gamma 108.338(7)
_cell_formula_units_Z 2
_cell_length_a 7.718(3)
_cell_length_b 11.898(5)
_cell_length_c 14.296(6)
_cell_measurement_reflns_used 9950
_cell_measurement_temperature 100.0(5)
_cell_measurement_theta_max 31.214
_cell_measurement_theta_min 2.6095
_cell_volume 1184.9(8)
_computing_cell_refinement 'SAINT V7.61A'
_computing_data_collection 'APEX2 v2008.3'
_computing_data_reduction 'SAINT V7.61A'
_computing_molecular_graphics 'XSHELL in SHELXTL-97'
_computing_publication_material 'XSHELL in SHELXTL-97'
_computing_structure_refinement 'SHELXL-97 (Sheldrick, 2008)'
_computing_structure_solution 'SHELXS-97 (Sheldrick, 2008)'
_diffrn_ambient_temperature 100(2)
_diffrn_measured_fraction_theta_full 1.000
_diffrn_measured_fraction_theta_max 1.000
_diffrn_measurement_device_type 'Bruker Smart Apex II with D8-Goniometer'
_diffrn_measurement_method 'omega scans'
_diffrn_radiation_monochromator 'INCOATEC Quazar mirror optics'
_diffrn_radiation_source 'INCOATEC Mo Microsource'
_diffrn_radiation_type MoK\a
_diffrn_radiation_wavelength 0.71073
_diffrn_reflns_av_R_equivalents 0.0276
_diffrn_reflns_av_sigmaI/netI 0.0256
_diffrn_reflns_limit_h_max 10
_diffrn_reflns_limit_h_min -10
_diffrn_reflns_limit_k_max 15
_diffrn_reflns_limit_k_min -15
_diffrn_reflns_limit_l_max 18
_diffrn_reflns_limit_l_min -18
_diffrn_reflns_number 30444
_diffrn_reflns_theta_full 27.88
_diffrn_reflns_theta_max 27.88
_diffrn_reflns_theta_min 1.50
_exptl_absorpt_coefficient_mu 0.126
_exptl_absorpt_correction_T_max 0.746250
_exptl_absorpt_correction_T_min 0.647475
_exptl_absorpt_correction_type multi-scan
_exptl_absorpt_process_details TWINABS-2008/1
_exptl_crystal_colour colourless
_exptl_crystal_density_diffrn 1.221
_exptl_crystal_density_method 'not measured'
_exptl_crystal_description block
_exptl_crystal_F_000 468
_exptl_crystal_size_max 0.17
_exptl_crystal_size_mid 0.15
_exptl_crystal_size_min 0.14
_refine_diff_density_max 0.334
_refine_diff_density_min -0.241
_refine_diff_density_rms 0.045
_refine_ls_abs_structure_details 'Flack H D (1983), Acta Cryst. A39, 876-881'
_refine_ls_abs_structure_Flack -0.01(5)
_refine_ls_extinction_method none
_refine_ls_goodness_of_fit_ref 1.042
_refine_ls_hydrogen_treatment constr
_refine_ls_matrix_type full
_refine_ls_number_parameters 567
_refine_ls_number_reflns 18688
_refine_ls_number_restraints 3
_refine_ls_restrained_S_all 1.042
_refine_ls_R_factor_all 0.0373
_refine_ls_R_factor_gt 0.0329
_refine_ls_shift/su_max 0.001
_refine_ls_shift/su_mean 0.000
_refine_ls_structure_factor_coef Fsqd
_refine_ls_weighting_details 'calc w=1/[\s^2^(Fo^2^)+(0.0621P)^2^+0.1360P] where P=(Fo^2^+2Fc^2^)/3'
_refine_ls_weighting_scheme calc
_refine_ls_wR_factor_gt 0.1008
_refine_ls_wR_factor_ref 0.1040
_reflns_number_gt 17521
_reflns_number_total 18688
_reflns_threshold_expression >2sigma(I)
_cod_data_source_file ol901980u_si_002.cif
_cod_data_source_block twin6
_cod_depositor_comments
;
The following automatic conversions were performed:

'_symmetry_cell_setting' value 'Triclinic' changed to 'triclinic'
according to /home/saulius/struct/CIF-dictionaries/cif_core.dic
dictionary named 'cif_core.dic' version 2.4.2 from 2011-04-26.

Automatic conversion script
Id: cif_fix_values 1715 2011-07-08 13:25:40Z adriana 
;
_cod_original_cell_volume 1184.8(8)
_cod_original_sg_symbol_H-M P1
_cod_database_code 1504219

loop_
_symmetry_equiv_pos_as_xyz
'x, y, z'

loop_
_atom_site_label
_atom_site_type_symbol
_atom_site_fract_x
_atom_site_fract_y
_atom_site_fract_z
_atom_site_U_iso_or_equiv
_atom_site_adp_type
_atom_site_occupancy
_atom_site_symmetry_multiplicity
_atom_site_calc_flag
_atom_site_refinement_flags
Si1 Si 1.20132(6) 0.67412(4) 0.55194(3) 0.01702(10) Uani 1 1 d .
Si2 Si 0.63020(6) -0.04218(4) 1.07031(3) 0.01803(10) Uani 1 1 d .
O1 O 0.74782(19) 0.18567(12) 0.36280(9) 0.0240(3) Uani 1 1 d .
O2 O 1.3438(2) 0.28943(12) 0.88709(8) 0.0251(3) Uani 1 1 d .
O3 O 1.1747(2) 0.05498(12) 0.84423(9) 0.0320(3) Uani 1 1 d .
O4 O 0.9524(2) 0.59853(13) 0.79301(9) 0.0280(3) Uani 1 1 d .
O5 O 0.8063(2) 0.35211(12) 0.73873(8) 0.0273(3) Uani 1 1 d .
O6 O 0.84166(19) 0.44830(11) 1.26885(9) 0.0232(3) Uani 1 1 d .
N1 N 1.0347(2) 0.39404(13) 1.18535(9) 0.0173(3) Uani 1 1 d .
N2 N 1.0687(2) 0.23564(12) 0.43840(9) 0.0169(3) Uani 1 1 d .
C1 C 0.8428(2) 0.10351(14) 1.12845(11) 0.0169(3) Uani 1 1 d .
H1 H 0.8448 0.1265 1.1984 0.020 Uiso 1 1 calc R
C2 C 1.0283(3) 0.07820(16) 1.13019(12) 0.0195(3) Uani 1 1 d .
H2C H 1.0419 0.0205 1.1733 0.023 Uiso 1 1 calc R
H2D H 1.0208 0.0406 1.0630 0.023 Uiso 1 1 calc R
C3 C 1.2028(3) 0.19512(16) 1.16777(12) 0.0210(3) Uani 1 1 d .
H3A H 1.3207 0.1767 1.1728 0.025 Uiso 1 1 calc R
H3B H 1.2086 0.2353 1.2338 0.025 Uiso 1 1 calc R
C4 C 1.1853(3) 0.27838(16) 1.09512(12) 0.0200(3) Uani 1 1 d .
H4A H 1.1738 0.2356 1.0289 0.024 Uiso 1 1 calc R
H4B H 1.3028 0.3512 1.1151 0.024 Uiso 1 1 calc R
C5 C 1.0126(2) 0.31778(15) 1.09004(11) 0.0167(3) Uani 1 1 d .
C6 C 0.9961(2) 0.39365(15) 1.01071(11) 0.0183(3) Uani 1 1 d .
C7 C 0.9139(3) 0.33539(16) 0.91052(11) 0.0195(3) Uani 1 1 d .
H7 H 0.8719 0.2496 0.8929 0.023 Uiso 1 1 calc R
C8 C 0.8928(3) 0.40117(16) 0.83675(12) 0.0218(4) Uani 1 1 d .
C9 C 0.9658(3) 0.52920(17) 0.86442(12) 0.0225(4) Uani 1 1 d .
C10 C 1.0517(3) 0.58620(16) 0.96195(12) 0.0230(4) Uani 1 1 d .
H10 H 1.1016 0.6722 0.9787 0.028 Uiso 1 1 calc R
C11 C 1.0681(3) 0.52116(16) 1.03747(11) 0.0197(3) Uani 1 1 d .
C12 C 1.1567(3) 0.59159(15) 1.14340(12) 0.0223(4) Uani 1 1 d .
H12A H 1.0716 0.6323 1.1612 0.027 Uiso 1 1 calc R
H12B H 1.2796 0.6552 1.1485 0.027 Uiso 1 1 calc R
C13 C 1.1916(3) 0.51189(16) 1.21713(11) 0.0206(3) Uani 1 1 d .
H13A H 1.3142 0.5003 1.2203 0.025 Uiso 1 1 calc R
H13B H 1.1984 0.5517 1.2835 0.025 Uiso 1 1 calc R
C14 C 0.8642(3) 0.38170(15) 1.20406(11) 0.0185(3) Uani 1 1 d .
C15 C 0.7104(2) 0.27371(15) 1.12870(12) 0.0192(3) Uani 1 1 d .
H15A H 0.6266 0.3010 1.0804 0.023 Uiso 1 1 calc R
H15B H 0.6315 0.2183 1.1615 0.023 Uiso 1 1 calc R
C16 C 0.8213(2) 0.21018(15) 1.07774(11) 0.0166(3) Uani 1 1 d .
H16 H 0.7510 0.1780 1.0063 0.020 Uiso 1 1 calc R
C17 C 0.6187(3) -0.09587(19) 0.93918(13) 0.0349(5) Uani 1 1 d .
C18 C 0.3981(3) -0.02428(17) 1.07226(14) 0.0275(4) Uani 1 1 d .
H18A H 0.3796 0.0374 1.0354 0.041 Uiso 1 1 calc R
H18B H 0.3999 0.0007 1.1405 0.041 Uiso 1 1 calc R
H18C H 0.2934 -0.1016 1.0419 0.041 Uiso 1 1 calc R
C19 C 0.6580(2) -0.15982(15) 1.14371(11) 0.0188(3) Uani 1 1 d .
C20 C 0.6780(3) -0.26862(16) 1.10490(12) 0.0231(4) Uani 1 1 d .
H20 H 0.6837 -0.2833 1.0391 0.028 Uiso 1 1 calc R
C21 C 0.6896(3) -0.35499(16) 1.16201(13) 0.0258(4) Uani 1 1 d .
H21 H 0.7044 -0.4271 1.1349 0.031 Uiso 1 1 calc R
C22 C 0.6796(3) -0.33604(16) 1.25830(13) 0.0240(4) Uani 1 1 d .
H22 H 0.6852 -0.3956 1.2964 0.029 Uiso 1 1 calc R
C23 C 0.6614(3) -0.22898(17) 1.29858(13) 0.0232(4) Uani 1 1 d .
H23 H 0.6556 -0.2152 1.3645 0.028 Uiso 1 1 calc R
C24 C 0.6515(2) -0.14166(16) 1.24184(12) 0.0196(4) Uani 1 1 d .
H24 H 0.6401 -0.0688 1.2702 0.024 Uiso 1 1 calc R
C25 C 0.7774(3) 0.62025(17) 0.77193(13) 0.0275(4) Uani 1 1 d .
H25A H 0.6708 0.5430 0.7457 0.041 Uiso 1 1 calc R
H25B H 0.7761 0.6715 0.7232 0.041 Uiso 1 1 calc R
H25C H 0.7650 0.6612 0.8324 0.041 Uiso 1 1 calc R
C26 C 0.7211(3) 0.22239(18) 0.71062(13) 0.0294(4) Uani 1 1 d .
H26A H 0.8211 0.1871 0.7227 0.044 Uiso 1 1 calc R
H26B H 0.6507 0.1986 0.6405 0.044 Uiso 1 1 calc R
H26C H 0.6335 0.1929 0.7494 0.044 Uiso 1 1 calc R
H17A H 0.5092 -0.1709 0.9104 0.044 Uiso 1 1 d R
H17B H 0.7364 -0.1116 0.9375 0.044 Uiso 1 1 d R
H17C H 0.6074 -0.0338 0.9020 0.044 Uiso 1 1 d R
C28 C 1.0737(3) 0.11464(15) 0.40746(11) 0.0207(3) Uani 1 1 d .
H28A H 1.2018 0.1217 0.4015 0.025 Uiso 1 1 calc R
H28B H 0.9796 0.0745 0.3424 0.025 Uiso 1 1 calc R
C29 C 1.1149(3) 0.11329(15) 0.58925(11) 0.0196(3) Uani 1 1 d .
C30 C 1.1056(3) 0.05010(16) 0.66719(12) 0.0224(4) Uani 1 1 d .
H30 H 1.0460 -0.0356 0.6519 0.027 Uiso 1 1 calc R
C31 C 1.1809(3) 0.10973(17) 0.76468(12) 0.0232(4) Uani 1 1 d .
C32 C 1.2718(3) 0.23799(16) 0.78864(11) 0.0202(3) Uani 1 1 d .
C33 C 1.0270(3) 0.03916(15) 0.48399(11) 0.0212(3) Uani 1 1 d .
H33A H 0.8869 0.0042 0.4707 0.025 Uiso 1 1 calc R
H33B H 1.0744 -0.0288 0.4773 0.025 Uiso 1 1 calc R
C34 C 1.2804(2) 0.30013(15) 0.71227(11) 0.0180(3) Uani 1 1 d .
H34 H 1.3432 0.3855 0.7277 0.022 Uiso 1 1 calc R
C35 C 1.1986(2) 0.23998(15) 0.61275(11) 0.0174(3) Uani 1 1 d .
C36 C 1.2123(2) 0.31271(14) 0.53098(11) 0.0165(3) Uani 1 1 d .
C37 C 1.4263(3) 0.41944(18) 0.91345(12) 0.0274(4) Uani 1 1 d .
H37A H 1.5414 0.4470 0.8919 0.041 Uiso 1 1 calc R
H37B H 1.4596 0.4460 0.9850 0.041 Uiso 1 1 calc R
H37C H 1.3342 0.4539 0.8815 0.041 Uiso 1 1 calc R
C38 C 1.0664(3) -0.07127(18) 0.82233(14) 0.0341(5) Uani 1 1 d .
H38A H 0.9362 -0.0859 0.7829 0.051 Uiso 1 1 calc R
H38B H 1.0630 -0.0994 0.8838 0.051 Uiso 1 1 calc R
H38C H 1.1255 -0.1154 0.7852 0.051 Uiso 1 1 calc R
C39 C 1.4149(3) 0.34812(16) 0.51938(11) 0.0194(3) Uani 1 1 d .
H39A H 1.5085 0.3888 0.5844 0.023 Uiso 1 1 calc R
H39B H 1.4378 0.2737 0.4962 0.023 Uiso 1 1 calc R
C40 C 0.8974(3) 0.25125(15) 0.42422(12) 0.0194(3) Uani 1 1 d .
C43 C 1.3583(3) 0.72705(17) 0.68271(12) 0.0285(4) Uani 1 1 d .
H43A H 1.3555 0.8056 0.7107 0.043 Uiso 1 1 calc R
H43B H 1.4893 0.7353 0.6840 0.043 Uiso 1 1 calc R
H43C H 1.3119 0.6678 0.7215 0.043 Uiso 1 1 calc R
C45 C 1.2809(3) 0.79163(15) 0.47843(11) 0.0188(3) Uani 1 1 d .
C46 C 1.4404(3) 0.89987(16) 0.51740(13) 0.0224(3) Uani 1 1 d .
H46 H 1.5165 0.9141 0.5833 0.027 Uiso 1 1 calc R
C47 C 1.4882(3) 0.98613(16) 0.46089(13) 0.0251(4) Uani 1 1 d .
H47 H 1.5971 1.0579 0.4882 0.030 Uiso 1 1 calc R
C48 C 1.3772(3) 0.96761(16) 0.36453(13) 0.0242(4) Uani 1 1 d .
H48 H 1.4095 1.0269 0.3264 0.029 Uiso 1 1 calc R
C49 C 1.2172(3) 0.86098(17) 0.32385(13) 0.0230(4) Uani 1 1 d .
H49 H 1.1403 0.8479 0.2583 0.028 Uiso 1 1 calc R
C50 C 1.1722(3) 0.77446(16) 0.38058(12) 0.0200(4) Uani 1 1 d .
H50 H 1.0652 0.7019 0.3524 0.024 Uiso 1 1 calc R
C51 C 1.4472(3) 0.43215(16) 0.44715(11) 0.0188(3) Uani 1 1 d .
H51A H 1.3538 0.3929 0.3818 0.023 Uiso 1 1 calc R
H51B H 1.5769 0.4495 0.4399 0.023 Uiso 1 1 calc R
C52 C 1.4231(2) 0.55036(15) 0.48710(11) 0.0186(3) Uani 1 1 d .
H52A H 1.5145 0.5878 0.5532 0.022 Uiso 1 1 calc R
H52B H 1.4520 0.6078 0.4433 0.022 Uiso 1 1 calc R
C53 C 1.2196(2) 0.52693(14) 0.49364(11) 0.0158(3) Uani 1 1 d .
H53 H 1.1347 0.5030 0.4245 0.019 Uiso 1 1 calc R
C54 C 1.1412(2) 0.42250(14) 0.54622(11) 0.0161(3) Uani 1 1 d .
H54 H 1.1713 0.4558 0.6181 0.019 Uiso 1 1 calc R
C55 C 0.9510(3) 0.65750(17) 0.55125(13) 0.0243(4) Uani 1 1 d .
H55A H 0.9491 0.7349 0.5825 0.037 Uiso 1 1 calc R
H55B H 0.9041 0.5954 0.5877 0.037 Uiso 1 1 calc R
H55C H 0.8690 0.6334 0.4832 0.037 Uiso 1 1 calc R
C60 C 0.9229(3) 0.36128(16) 0.50079(12) 0.0200(3) Uani 1 1 d .
H2A H 0.8602 0.3359 0.5517 0.024 Uiso 1 1 calc R
H2B H 0.8684 0.4172 0.4694 0.024 Uiso 1 1 calc R

loop_
_atom_site_aniso_label
_atom_site_aniso_U_11
_atom_site_aniso_U_22
_atom_site_aniso_U_33
_atom_site_aniso_U_23
_atom_site_aniso_U_13
_atom_site_aniso_U_12
Si1 0.0199(2) 0.0132(2) 0.0164(2) 0.00259(16) 0.00414(16) 0.00474(17)
Si2 0.0204(2) 0.0137(2) 0.0175(2) 0.00261(16) 0.00333(16) 0.00454(17)
O1 0.0204(6) 0.0184(6) 0.0286(6) 0.0066(5) 0.0033(5) 0.0029(5)
O2 0.0331(7) 0.0213(6) 0.0156(5) 0.0042(5) 0.0055(5) 0.0034(5)
O3 0.0437(9) 0.0222(7) 0.0222(6) 0.0103(5) 0.0055(5) 0.0018(6)
O4 0.0321(8) 0.0306(7) 0.0270(6) 0.0170(5) 0.0121(5) 0.0123(6)
O5 0.0367(8) 0.0264(7) 0.0177(6) 0.0059(5) 0.0057(5) 0.0105(6)
O6 0.0295(7) 0.0179(6) 0.0263(6) 0.0066(5) 0.0119(5) 0.0105(5)
N1 0.0194(7) 0.0146(6) 0.0166(6) 0.0031(5) 0.0061(5) 0.0037(5)
N2 0.0196(7) 0.0142(6) 0.0159(6) 0.0040(5) 0.0030(5) 0.0057(5)
C1 0.0193(8) 0.0141(7) 0.0171(7) 0.0050(5) 0.0054(6) 0.0050(6)
C2 0.0208(8) 0.0165(8) 0.0234(8) 0.0065(6) 0.0073(6) 0.0082(6)
C3 0.0182(8) 0.0222(8) 0.0240(8) 0.0064(6) 0.0065(6) 0.0083(7)
C4 0.0173(8) 0.0190(8) 0.0234(8) 0.0050(6) 0.0083(6) 0.0042(6)
C5 0.0186(8) 0.0139(7) 0.0155(7) 0.0030(6) 0.0050(6) 0.0029(6)
C6 0.0198(8) 0.0165(8) 0.0200(8) 0.0071(6) 0.0075(6) 0.0060(6)
C7 0.0211(8) 0.0173(8) 0.0195(7) 0.0056(6) 0.0069(6) 0.0045(6)
C8 0.0236(9) 0.0237(9) 0.0185(8) 0.0059(6) 0.0078(6) 0.0070(7)
C9 0.0249(9) 0.0242(9) 0.0238(8) 0.0131(7) 0.0113(6) 0.0100(7)
C10 0.0258(9) 0.0164(8) 0.0263(8) 0.0077(7) 0.0097(7) 0.0042(7)
C11 0.0202(8) 0.0193(8) 0.0189(7) 0.0057(6) 0.0053(6) 0.0058(6)
C12 0.0262(9) 0.0148(8) 0.0206(8) 0.0031(6) 0.0047(6) 0.0019(7)
C13 0.0192(8) 0.0173(8) 0.0199(7) 0.0041(6) 0.0024(6) 0.0016(6)
C14 0.0213(8) 0.0146(8) 0.0205(7) 0.0087(6) 0.0058(6) 0.0060(7)
C15 0.0168(8) 0.0150(8) 0.0259(8) 0.0059(6) 0.0059(6) 0.0050(6)
C16 0.0173(8) 0.0150(7) 0.0169(7) 0.0046(6) 0.0041(6) 0.0050(6)
C17 0.0507(14) 0.0259(10) 0.0188(8) -0.0003(7) 0.0046(8) 0.0070(9)
C18 0.0207(9) 0.0166(8) 0.0396(10) 0.0057(7) 0.0024(7) 0.0037(7)
C19 0.0171(8) 0.0128(7) 0.0235(8) 0.0034(6) 0.0041(6) 0.0028(6)
C20 0.0235(9) 0.0185(8) 0.0243(8) 0.0006(6) 0.0047(6) 0.0067(7)
C21 0.0248(9) 0.0151(8) 0.0314(9) -0.0005(7) -0.0010(7) 0.0073(7)
C22 0.0189(8) 0.0159(8) 0.0317(9) 0.0089(7) -0.0004(7) 0.0031(7)
C23 0.0218(9) 0.0221(9) 0.0239(8) 0.0068(7) 0.0055(6) 0.0054(7)
C24 0.0178(8) 0.0151(8) 0.0258(8) 0.0031(6) 0.0074(6) 0.0052(6)
C25 0.0300(10) 0.0258(9) 0.0271(9) 0.0093(7) 0.0067(7) 0.0101(8)
C26 0.0390(11) 0.0244(10) 0.0201(8) 0.0021(7) 0.0046(7) 0.0089(8)
C28 0.0263(9) 0.0171(8) 0.0177(7) 0.0008(6) 0.0049(6) 0.0084(7)
C29 0.0230(8) 0.0172(8) 0.0184(7) 0.0039(6) 0.0047(6) 0.0077(7)
C30 0.0287(9) 0.0137(8) 0.0237(8) 0.0068(6) 0.0067(7) 0.0057(7)
C31 0.0283(9) 0.0200(8) 0.0221(8) 0.0103(6) 0.0075(7) 0.0072(7)
C32 0.0215(8) 0.0201(8) 0.0169(7) 0.0030(6) 0.0033(6) 0.0067(7)
C33 0.0273(9) 0.0149(8) 0.0195(8) 0.0026(6) 0.0045(6) 0.0067(7)
C34 0.0173(8) 0.0156(7) 0.0214(7) 0.0043(6) 0.0061(6) 0.0059(6)
C35 0.0194(8) 0.0173(8) 0.0181(7) 0.0069(6) 0.0062(6) 0.0083(6)
C36 0.0195(8) 0.0131(7) 0.0162(7) 0.0037(6) 0.0045(6) 0.0053(6)
C37 0.0327(10) 0.0230(9) 0.0180(8) 0.0001(6) 0.0041(7) 0.0023(8)
C38 0.0446(12) 0.0247(9) 0.0276(9) 0.0111(7) 0.0093(8) 0.0040(8)
C39 0.0228(8) 0.0177(8) 0.0176(7) 0.0050(6) 0.0054(6) 0.0071(7)
C40 0.0235(9) 0.0152(8) 0.0213(7) 0.0094(6) 0.0076(6) 0.0063(7)
C43 0.0370(11) 0.0247(9) 0.0188(8) -0.0003(7) 0.0027(7) 0.0098(8)
C45 0.0203(8) 0.0146(7) 0.0223(8) 0.0026(6) 0.0072(6) 0.0069(7)
C46 0.0217(8) 0.0178(8) 0.0247(8) 0.0017(6) 0.0061(6) 0.0044(7)
C47 0.0247(9) 0.0158(8) 0.0344(9) 0.0026(7) 0.0132(7) 0.0041(7)
C48 0.0318(10) 0.0172(8) 0.0315(9) 0.0089(7) 0.0190(7) 0.0108(8)
C49 0.0275(9) 0.0207(8) 0.0233(8) 0.0053(7) 0.0085(7) 0.0109(7)
C50 0.0215(9) 0.0136(8) 0.0240(8) 0.0035(6) 0.0065(6) 0.0051(6)
C51 0.0187(8) 0.0194(8) 0.0206(7) 0.0060(6) 0.0084(6) 0.0070(6)
C52 0.0180(8) 0.0168(8) 0.0196(7) 0.0038(6) 0.0046(6) 0.0051(6)
C53 0.0181(8) 0.0142(7) 0.0153(7) 0.0036(5) 0.0042(5) 0.0062(6)
C54 0.0205(8) 0.0137(7) 0.0154(7) 0.0040(5) 0.0058(6) 0.0070(6)
C55 0.0244(9) 0.0197(8) 0.0308(9) 0.0036(7) 0.0129(7) 0.0074(7)
C60 0.0183(8) 0.0150(8) 0.0288(8) 0.0072(6) 0.0099(6) 0.0056(6)

loop_
_atom_type_symbol
_atom_type_description
_atom_type_scat_dispersion_real
_atom_type_scat_dispersion_imag
_atom_type_scat_source
C C 0.0033 0.0016 'International Tables Vol C Tables 4.2.6.8 and 6.1.1.4'
H H 0.0000 0.0000 'International Tables Vol C Tables 4.2.6.8 and 6.1.1.4'
N N 0.0061 0.0033 'International Tables Vol C Tables 4.2.6.8 and 6.1.1.4'
O O 0.0106 0.0060 'International Tables Vol C Tables 4.2.6.8 and 6.1.1.4'
Si Si 0.0817 0.0704 'International Tables Vol C Tables 4.2.6.8 and 6.1.1.4'

loop_
_geom_angle_atom_site_label_1
_geom_angle_atom_site_label_2
_geom_angle_atom_site_label_3
_geom_angle
C55 Si1 C43 108.78(9)
C55 Si1 C45 107.42(9)
C43 Si1 C45 109.80(9)
C55 Si1 C53 112.50(8)
C43 Si1 C53 109.84(8)
C45 Si1 C53 108.45(8)
C18 Si2 C17 108.44(10)
C18 Si2 C19 107.18(9)
C17 Si2 C19 109.98(9)
C18 Si2 C1 112.62(8)
C17 Si2 C1 110.37(9)
C19 Si2 C1 108.19(8)
C32 O2 C37 116.85(13)
C31 O3 C38 116.21(14)
C9 O4 C25 112.26(15)
C8 O5 C26 116.98(14)
C14 N1 C13 120.27(14)
C14 N1 C5 112.90(13)
C13 N1 C5 117.11(14)
C40 N2 C28 119.58(14)
C40 N2 C36 113.07(13)
C28 N2 C36 117.00(13)
C2 C1 C16 114.64(14)
C2 C1 Si2 109.05(11)
C16 C1 Si2 111.50(11)
C2 C1 H1 107.1
C16 C1 H1 107.1
Si2 C1 H1 107.1
C3 C2 C1 111.06(14)
C3 C2 H2C 109.4
C1 C2 H2C 109.4
C3 C2 H2D 109.4
C1 C2 H2D 109.4
H2C C2 H2D 108.0
C2 C3 C4 108.17(14)
C2 C3 H3A 110.1
C4 C3 H3A 110.1
C2 C3 H3B 110.1
C4 C3 H3B 110.1
H3A C3 H3B 108.4
C3 C4 C5 112.44(14)
C3 C4 H4A 109.1
C5 C4 H4A 109.1
C3 C4 H4B 109.1
C5 C4 H4B 109.1
H4A C4 H4B 107.8
N1 C5 C4 110.82(13)
N1 C5 C6 107.81(13)
C4 C5 C6 109.54(14)
N1 C5 C16 101.29(13)
C4 C5 C16 113.89(14)
C6 C5 C16 113.09(13)
C11 C6 C7 119.89(15)
C11 C6 C5 120.21(13)
C7 C6 C5 119.88(14)
C8 C7 C6 121.44(16)
C8 C7 H7 119.3
C6 C7 H7 119.3
O5 C8 C7 125.34(16)
O5 C8 C9 116.53(15)
C7 C8 C9 118.13(15)
C10 C9 O4 119.52(16)
C10 C9 C8 120.37(15)
O4 C9 C8 120.10(15)
C9 C10 C11 122.16(16)
C9 C10 H10 118.9
C11 C10 H10 118.9
C10 C11 C6 117.91(14)
C10 C11 C12 118.52(16)
C6 C11 C12 123.55(15)
C11 C12 C13 113.30(14)
C11 C12 H12A 108.9
C13 C12 H12A 108.9
C11 C12 H12B 108.9
C13 C12 H12B 108.9
H12A C12 H12B 107.7
N1 C13 C12 108.99(13)
N1 C13 H13A 109.9
C12 C13 H13A 109.9
N1 C13 H13B 109.9
C12 C13 H13B 109.9
H13A C13 H13B 108.3
O6 C14 N1 125.14(15)
O6 C14 C15 126.96(18)
N1 C14 C15 107.88(14)
C14 C15 C16 104.84(14)
C14 C15 H15A 110.8
C16 C15 H15A 110.8
C14 C15 H15B 110.8
C16 C15 H15B 110.8
H15A C15 H15B 108.9
C15 C16 C1 109.03(14)
C15 C16 C5 102.24(13)
C1 C16 C5 115.65(14)
C15 C16 H16 109.9
C1 C16 H16 109.9
C5 C16 H16 109.9
Si2 C17 H17A 109.4
Si2 C17 H17B 109.3
H17A C17 H17B 109.0
Si2 C17 H17C 109.6
H17A C17 H17C 110.2
H17B C17 H17C 109.3
Si2 C18 H18A 109.5
Si2 C18 H18B 109.5
H18A C18 H18B 109.5
Si2 C18 H18C 109.5
H18A C18 H18C 109.5
H18B C18 H18C 109.5
C24 C19 C20 117.52(16)
C24 C19 Si2 118.70(13)
C20 C19 Si2 123.74(13)
C21 C20 C19 120.99(16)
C21 C20 H20 119.5
C19 C20 H20 119.5
C22 C21 C20 120.51(17)
C22 C21 H21 119.7
C20 C21 H21 119.7
C21 C22 C23 119.61(17)
C21 C22 H22 120.2
C23 C22 H22 120.2
C22 C23 C24 120.04(17)
C22 C23 H23 120.0
C24 C23 H23 120.0
C23 C24 C19 121.33(16)
C23 C24 H24 119.3
C19 C24 H24 119.3
O4 C25 H25A 109.5
O4 C25 H25B 109.5
H25A C25 H25B 109.5
O4 C25 H25C 109.5
H25A C25 H25C 109.5
H25B C25 H25C 109.5
O5 C26 H26A 109.5
O5 C26 H26B 109.5
H26A C26 H26B 109.5
O5 C26 H26C 109.5
H26A C26 H26C 109.5
H26B C26 H26C 109.5
N2 C28 C33 109.11(13)
N2 C28 H28A 109.9
C33 C28 H28A 109.9
N2 C28 H28B 109.9
C33 C28 H28B 109.9
H28A C28 H28B 108.3
C35 C29 C30 118.57(14)
C35 C29 C33 123.57(15)
C30 C29 C33 117.84(15)
C31 C30 C29 121.84(16)
C31 C30 H30 119.1
C29 C30 H30 119.1
O3 C31 C30 125.19(16)
O3 C31 C32 115.18(15)
C30 C31 C32 119.63(15)
O2 C32 C34 125.72(15)
O2 C32 C31 115.68(15)
C34 C32 C31 118.60(14)
C29 C33 C28 112.65(14)
C29 C33 H33A 109.1
C28 C33 H33A 109.1
C29 C33 H33B 109.1
C28 C33 H33B 109.1
H33A C33 H33B 107.8
C32 C34 C35 121.92(15)
C32 C34 H34 119.0
C35 C34 H34 119.0
C29 C35 C34 119.35(15)
C29 C35 C36 120.59(13)
C34 C35 C36 119.96(14)
N2 C36 C35 108.06(13)
N2 C36 C39 110.84(13)
C35 C36 C39 109.46(14)
N2 C36 C54 101.35(13)
C35 C36 C54 112.52(13)
C39 C36 C54 114.24(14)
O2 C37 H37A 109.5
O2 C37 H37B 109.5
H37A C37 H37B 109.5
O2 C37 H37C 109.5
H37A C37 H37C 109.5
H37B C37 H37C 109.5
O3 C38 H38A 109.5
O3 C38 H38B 109.5
H38A C38 H38B 109.5
O3 C38 H38C 109.5
H38A C38 H38C 109.5
H38B C38 H38C 109.5
C51 C39 C36 112.83(14)
C51 C39 H39A 109.0
C36 C39 H39A 109.0
C51 C39 H39B 109.0
C36 C39 H39B 109.0
H39A C39 H39B 107.8
O1 C40 N2 125.70(16)
O1 C40 C60 126.20(18)
N2 C40 C60 108.06(14)
Si1 C43 H43A 109.5
Si1 C43 H43B 109.5
H43A C43 H43B 109.5
Si1 C43 H43C 109.5
H43A C43 H43C 109.5
H43B C43 H43C 109.5
C50 C45 C46 117.44(16)
C50 C45 Si1 118.94(13)
C46 C45 Si1 123.57(13)
C47 C46 C45 121.18(16)
C47 C46 H46 119.4
C45 C46 H46 119.4
C48 C47 C46 120.29(16)
C48 C47 H47 119.9
C46 C47 H47 119.9
C47 C48 C49 119.83(17)
C47 C48 H48 120.1
C49 C48 H48 120.1
C50 C49 C48 119.41(17)
C50 C49 H49 120.3
C48 C49 H49 120.3
C49 C50 C45 121.85(16)
C49 C50 H50 119.1
C45 C50 H50 119.1
C39 C51 C52 108.55(13)
C39 C51 H51A 110.0
C52 C51 H51A 110.0
C39 C51 H51B 110.0
C52 C51 H51B 110.0
H51A C51 H51B 108.4
C53 C52 C51 111.09(14)
C53 C52 H52A 109.4
C51 C52 H52A 109.4
C53 C52 H52B 109.4
C51 C52 H52B 109.4
H52A C52 H52B 108.0
C52 C53 C54 115.38(14)
C52 C53 Si1 109.57(11)
C54 C53 Si1 111.22(11)
C52 C53 H53 106.7
C54 C53 H53 106.7
Si1 C53 H53 106.7
C60 C54 C53 109.59(13)
C60 C54 C36 102.34(13)
C53 C54 C36 115.29(14)
C60 C54 H54 109.8
C53 C54 H54 109.8
C36 C54 H54 109.8
Si1 C55 H55A 109.5
Si1 C55 H55B 109.5
H55A C55 H55B 109.5
Si1 C55 H55C 109.5
H55A C55 H55C 109.5
H55B C55 H55C 109.5
C40 C60 C54 104.65(14)
C40 C60 H2A 110.8
C54 C60 H2A 110.8
C40 C60 H2B 110.8
C54 C60 H2B 110.8
H2A C60 H2B 108.9

loop_
_geom_bond_atom_site_label_1
_geom_bond_atom_site_label_2
_geom_bond_distance
Si1 C55 1.877(2)
Si1 C43 1.8817(18)
Si1 C45 1.8843(19)
Si1 C53 1.9077(17)
Si2 C18 1.875(2)
Si2 C17 1.878(2)
Si2 C19 1.8829(19)
Si2 C1 1.9016(18)
O1 C40 1.228(2)
O2 C32 1.3705(19)
O2 C37 1.438(2)
O3 C31 1.380(2)
O3 C38 1.424(2)
O4 C9 1.393(2)
O4 C25 1.425(3)
O5 C8 1.368(2)
O5 C26 1.437(2)
O6 C14 1.225(2)
N1 C14 1.370(2)
N1 C13 1.470(2)
N1 C5 1.4848(19)
N2 C40 1.365(2)
N2 C28 1.470(2)
N2 C36 1.485(2)
C1 C2 1.549(2)
C1 C16 1.569(2)
C1 H1 1.0000
C2 C3 1.530(2)
C2 H2C 0.9900
C2 H2D 0.9900
C3 C4 1.531(3)
C3 H3A 0.9900
C3 H3B 0.9900
C4 C5 1.536(3)
C4 H4A 0.9900
C4 H4B 0.9900
C5 C6 1.539(2)
C5 C16 1.576(2)
C6 C11 1.410(2)
C6 C7 1.412(2)
C7 C8 1.397(2)
C7 H7 0.9500
C8 C9 1.416(3)
C9 C10 1.379(2)
C10 C11 1.407(2)
C10 H10 0.9500
C11 C12 1.521(2)
C12 C13 1.534(3)
C12 H12A 0.9900
C12 H12B 0.9900
C13 H13A 0.9900
C13 H13B 0.9900
C14 C15 1.527(2)
C15 C16 1.549(2)
C15 H15A 0.9900
C15 H15B 0.9900
C16 H16 1.0000
C17 H17A 0.9775
C17 H17B 0.9879
C17 H17C 0.9738
C18 H18A 0.9800
C18 H18B 0.9800
C18 H18C 0.9800
C19 C24 1.409(2)
C19 C20 1.414(2)
C20 C21 1.399(3)
C20 H20 0.9500
C21 C22 1.392(3)
C21 H21 0.9500
C22 C23 1.396(3)
C22 H22 0.9500
C23 C24 1.403(3)
C23 H23 0.9500
C24 H24 0.9500
C25 H25A 0.9800
C25 H25B 0.9800
C25 H25C 0.9800
C26 H26A 0.9800
C26 H26B 0.9800
C26 H26C 0.9800
C28 C33 1.533(2)
C28 H28A 0.9900
C28 H28B 0.9900
C29 C35 1.402(2)
C29 C30 1.420(2)
C29 C33 1.527(2)
C30 C31 1.381(2)
C30 H30 0.9500
C31 C32 1.424(3)
C32 C34 1.393(2)
C33 H33A 0.9900
C33 H33B 0.9900
C34 C35 1.409(2)
C34 H34 0.9500
C35 C36 1.540(2)
C36 C39 1.541(3)
C36 C54 1.578(2)
C37 H37A 0.9800
C37 H37B 0.9800
C37 H37C 0.9800
C38 H38A 0.9800
C38 H38B 0.9800
C38 H38C 0.9800
C39 C51 1.530(2)
C39 H39A 0.9900
C39 H39B 0.9900
C40 C60 1.530(2)
C43 H43A 0.9800
C43 H43B 0.9800
C43 H43C 0.9800
C45 C50 1.407(2)
C45 C46 1.412(2)
C46 C47 1.394(3)
C46 H46 0.9500
C47 C48 1.393(3)
C47 H47 0.9500
C48 C49 1.405(3)
C48 H48 0.9500
C49 C50 1.395(3)
C49 H49 0.9500
C50 H50 0.9500
C51 C52 1.536(2)
C51 H51A 0.9900
C51 H51B 0.9900
C52 C53 1.534(2)
C52 H52A 0.9900
C52 H52B 0.9900
C53 C54 1.562(2)
C53 H53 1.0000
C54 C60 1.548(2)
C54 H54 1.0000
C55 H55A 0.9800
C55 H55B 0.9800
C55 H55C 0.9800
C60 H2A 0.9900
C60 H2B 0.9900

loop_
_geom_torsion_atom_site_label_1
_geom_torsion_atom_site_label_2
_geom_torsion_atom_site_label_3
_geom_torsion_atom_site_label_4
_geom_torsion
C18 Si2 C1 C2 176.09(11)
C17 Si2 C1 C2 -62.56(14)
C19 Si2 C1 C2 57.81(13)
C18 Si2 C1 C16 -56.32(14)
C17 Si2 C1 C16 65.04(14)
C19 Si2 C1 C16 -174.59(11)
C16 C1 C2 C3 49.05(17)
Si2 C1 C2 C3 174.85(11)
C1 C2 C3 C4 -63.58(17)
C2 C3 C4 C5 63.99(17)
C14 N1 C5 C4 -148.94(15)
C13 N1 C5 C4 64.85(19)
C14 N1 C5 C6 91.19(17)
C13 N1 C5 C6 -55.01(19)
C14 N1 C5 C16 -27.76(18)
C13 N1 C5 C16 -173.97(14)
C3 C4 C5 N1 65.07(18)
C3 C4 C5 C6 -176.10(12)
C3 C4 C5 C16 -48.34(17)
N1 C5 C6 C11 22.4(2)
C4 C5 C6 C11 -98.25(18)
C16 C5 C6 C11 133.55(17)
N1 C5 C6 C7 -159.49(15)
C4 C5 C6 C7 79.84(19)
C16 C5 C6 C7 -48.4(2)
C11 C6 C7 C8 -3.3(3)
C5 C6 C7 C8 178.59(17)
C26 O5 C8 C7 3.7(3)
C26 O5 C8 C9 -176.15(18)
C6 C7 C8 O5 -176.48(17)
C6 C7 C8 C9 3.3(3)
C25 O4 C9 C10 -92.7(2)
C25 O4 C9 C8 87.8(2)
O5 C8 C9 C10 178.67(16)
C7 C8 C9 C10 -1.2(3)
O5 C8 C9 O4 -1.9(3)
C7 C8 C9 O4 178.31(17)
O4 C9 C10 C11 179.47(18)
C8 C9 C10 C11 -1.1(3)
C9 C10 C11 C6 1.1(3)
C9 C10 C11 C12 -177.14(18)
C7 C6 C11 C10 1.0(3)
C5 C6 C11 C10 179.14(17)
C7 C6 C11 C12 179.20(17)
C5 C6 C11 C12 -2.7(3)
C10 C11 C12 C13 -171.99(17)
C6 C11 C12 C13 9.9(3)
C14 N1 C13 C12 -79.83(19)
C5 N1 C13 C12 63.8(2)
C11 C12 C13 N1 -36.7(2)
C13 N1 C14 O6 -22.4(3)
C5 N1 C14 O6 -167.46(17)
C13 N1 C14 C15 156.06(14)
C5 N1 C14 C15 11.04(19)
O6 C14 C15 C16 -170.42(17)
N1 C14 C15 C16 11.11(18)
C14 C15 C16 C1 96.16(15)
C14 C15 C16 C5 -26.76(16)
C2 C1 C16 C15 -147.80(13)
Si2 C1 C16 C15 87.68(14)
C2 C1 C16 C5 -33.31(18)
Si2 C1 C16 C5 -157.83(11)
N1 C5 C16 C15 31.96(15)
C4 C5 C16 C15 150.96(13)
C6 C5 C16 C15 -83.14(15)
N1 C5 C16 C1 -86.36(16)
C4 C5 C16 C1 32.64(18)
C6 C5 C16 C1 158.55(13)
C18 Si2 C19 C24 -56.43(15)
C17 Si2 C19 C24 -174.12(15)
C1 Si2 C19 C24 65.26(16)
C18 Si2 C19 C20 121.04(15)
C17 Si2 C19 C20 3.35(18)
C1 Si2 C19 C20 -117.27(15)
C24 C19 C20 C21 0.4(3)
Si2 C19 C20 C21 -177.11(14)
C19 C20 C21 C22 0.7(3)
C20 C21 C22 C23 -1.2(3)
C21 C22 C23 C24 0.6(3)
C22 C23 C24 C19 0.5(3)
C20 C19 C24 C23 -1.0(3)
Si2 C19 C24 C23 176.63(14)
C40 N2 C28 C33 -78.35(18)
C36 N2 C28 C33 64.29(19)
C35 C29 C30 C31 -1.7(3)
C33 C29 C30 C31 -179.83(18)
C38 O3 C31 C30 -6.0(3)
C38 O3 C31 C32 173.31(19)
C29 C30 C31 O3 178.89(19)
C29 C30 C31 C32 -0.4(3)
C37 O2 C32 C34 3.5(3)
C37 O2 C32 C31 -176.42(18)
O3 C31 C32 O2 1.2(3)
C30 C31 C32 O2 -179.44(17)
O3 C31 C32 C34 -178.74(17)
C30 C31 C32 C34 0.6(3)
C35 C29 C33 C28 11.1(3)
C30 C29 C33 C28 -170.88(16)
N2 C28 C33 C29 -38.5(2)
O2 C32 C34 C35 -178.57(17)
C31 C32 C34 C35 1.3(3)
C30 C29 C35 C34 3.6(3)
C33 C29 C35 C34 -178.40(17)
C30 C29 C35 C36 179.95(16)
C33 C29 C35 C36 -2.1(3)
C32 C34 C35 C29 -3.5(3)
C32 C34 C35 C36 -179.86(16)
C40 N2 C36 C35 91.54(17)
C28 N2 C36 C35 -53.47(19)
C40 N2 C36 C39 -148.53(15)
C28 N2 C36 C39 66.46(19)
C40 N2 C36 C54 -26.90(18)
C28 N2 C36 C54 -171.90(14)
C29 C35 C36 N2 20.6(2)
C34 C35 C36 N2 -163.13(15)
C29 C35 C36 C39 -100.23(18)
C34 C35 C36 C39 76.08(19)
C29 C35 C36 C54 131.61(17)
C34 C35 C36 C54 -52.1(2)
N2 C36 C39 C51 67.02(17)
C35 C36 C39 C51 -173.89(12)
C54 C36 C39 C51 -46.69(17)
C28 N2 C40 O1 -23.6(3)
C36 N2 C40 O1 -167.58(17)
C28 N2 C40 C60 154.15(14)
C36 N2 C40 C60 10.14(19)
C55 Si1 C45 C50 -56.52(16)
C43 Si1 C45 C50 -174.65(14)
C53 Si1 C45 C50 65.32(16)
C55 Si1 C45 C46 120.60(16)
C43 Si1 C45 C46 2.47(18)
C53 Si1 C45 C46 -117.56(16)
C50 C45 C46 C47 -0.1(3)
Si1 C45 C46 C47 -177.25(14)
C45 C46 C47 C48 0.8(3)
C46 C47 C48 C49 -0.6(3)
C47 C48 C49 C50 -0.4(3)
C48 C49 C50 C45 1.1(3)
C46 C45 C50 C49 -0.9(3)
Si1 C45 C50 C49 176.45(14)
C36 C39 C51 C52 62.08(17)
C39 C51 C52 C53 -62.83(17)
C51 C52 C53 C54 49.60(17)
C51 C52 C53 Si1 176.03(11)
C55 Si1 C53 C52 174.19(11)
C43 Si1 C53 C52 -64.49(13)
C45 Si1 C53 C52 55.51(12)
C55 Si1 C53 C54 -57.06(13)
C43 Si1 C53 C54 64.26(14)
C45 Si1 C53 C54 -175.73(11)
C52 C53 C54 C60 -148.65(13)
Si1 C53 C54 C60 85.77(13)
C52 C53 C54 C36 -33.88(17)
Si1 C53 C54 C36 -159.47(10)
N2 C36 C54 C60 31.54(15)
C35 C36 C54 C60 -83.63(15)
C39 C36 C54 C60 150.77(13)
N2 C36 C54 C53 -87.33(16)
C35 C36 C54 C53 157.49(13)
C39 C36 C54 C53 31.89(17)
O1 C40 C60 C54 -170.62(17)
N2 C40 C60 C54 11.68(18)
C53 C54 C60 C40 96.04(15)
C36 C54 C60 C40 -26.78(16)

loop_
_cod_related_entry_id
_cod_related_entry_code
_cod_related_entry_database
1 26580706 ChemSpider
